data_7219439
loop_
_publ_author_name
'Jiang, Xiang'
'Tao, Bo'
'Yu, Li Xiao'
'Wang, Hong Yun'
'Xia, Hua'

_publ_section_title
;
 Syntheses, crystal structures and properties of three cyano-bridged
 one-dimensional coordination polymers based on macrocyclic metallic
 tectons
;
_journal_name_full 'RSC Adv.'
_journal_paper_doi 10.1039/C4RA16545D
_journal_year 2015
_chemical_formula_sum 'C20 H35 N11 Ni2 O'
_chemical_formula_weight 563.01
_chemical_name_systematic
;
 ?
;
_space_group_crystal_system monoclinic
_space_group_IT_number 14
_space_group_name_Hall '-P 2yn'
_space_group_name_H-M_alt 'P 1 21/n 1'
_symmetry_space_group_name_Hall '-P 2yn'
_symmetry_space_group_name_H-M 'P 1 21/n 1'
_atom_sites_solution_hydrogens mixed
_audit_creation_method SHELXL-2014
_audit_update_record
;
2015-01-29 deposited with the CCDC.
2015-01-30 downloaded from the CCDC.
;
_cell_angle_alpha 90
_cell_angle_beta 102.78(3)
_cell_angle_gamma 90
_cell_formula_units_Z 4
_cell_length_a 9.812(2)
_cell_length_b 13.179(3)
_cell_length_c 20.122(4)
_cell_measurement_temperature 293(2)
_cell_volume 2537.6(10)
_computing_structure_refinement 'SHELXL-2014 (Sheldrick, 2014)'
_diffrn_ambient_temperature 293(2)
_diffrn_measured_fraction_theta_full 0.996
_diffrn_measured_fraction_theta_max 0.991
_diffrn_radiation_type MoK\a
_diffrn_radiation_wavelength 0.71073
_diffrn_reflns_av_R_equivalents 0.0381
_diffrn_reflns_av_unetI/netI 0.0402
_diffrn_reflns_Laue_measured_fraction_full 0.996
_diffrn_reflns_Laue_measured_fraction_max 0.991
_diffrn_reflns_limit_h_max 12
_diffrn_reflns_limit_h_min -14
_diffrn_reflns_limit_k_max 19
_diffrn_reflns_limit_k_min -19
_diffrn_reflns_limit_l_max 29
_diffrn_reflns_limit_l_min -27
_diffrn_reflns_number 30130
_diffrn_reflns_point_group_measured_fraction_full 0.996
_diffrn_reflns_point_group_measured_fraction_max 0.991
_diffrn_reflns_theta_full 25.242
_diffrn_reflns_theta_max 31.492
_diffrn_reflns_theta_min 1.861
_exptl_absorpt_coefficient_mu 1.520
_exptl_absorpt_correction_T_max 1.0000
_exptl_absorpt_correction_T_min 0.8391
_exptl_absorpt_correction_type multi-scan
_exptl_crystal_density_diffrn 1.474
_exptl_crystal_description prism
_exptl_crystal_F_000 1184
_exptl_crystal_preparation 'Magnetic properties'
_exptl_crystal_size_max 0.4550
_exptl_crystal_size_mid 0.1650
_exptl_crystal_size_min 0.1150
_refine_diff_density_max 1.127
_refine_diff_density_min -0.726
_refine_diff_density_rms 0.153
_refine_ls_extinction_method none
_refine_ls_goodness_of_fit_ref 1.170
_refine_ls_hydrogen_treatment mixed
_refine_ls_matrix_type full
_refine_ls_number_parameters 316
_refine_ls_number_reflns 8372
_refine_ls_number_restraints 2
_refine_ls_restrained_S_all 1.170
_refine_ls_R_factor_all 0.0840
_refine_ls_R_factor_gt 0.0721
_refine_ls_shift/su_max 0.001
_refine_ls_shift/su_mean 0.000
_refine_ls_structure_factor_coef Fsqd
_refine_ls_weighting_details 'w=1/[\s^2^(Fo^2^)+(0.0889P)^2^+2.7369P] where P=(Fo^2^+2Fc^2^)/3'
_refine_ls_weighting_scheme calc
_refine_ls_wR_factor_gt 0.1849
_refine_ls_wR_factor_ref 0.1978
_reflns_Friedel_coverage 0.000
_reflns_number_gt 7436
_reflns_number_total 8372
_reflns_threshold_expression 'I > 2\s(I)'
_cod_data_source_file c4ra16545d1.cif
_cod_data_source_block 1
_cod_depositor_comments
;
The following automatic conversions were performed:

'_exptl_absorpt_correction_type' value 'Multi-scan' changed to
'multi-scan' according to
/usr/data/users/saulius/crontab/automatic-downloads/rss-feeds/RSC/lib/dictionaries/cif_core.dic
dictionary named 'cif_core.dic' version 2.4.2 from 2011-04-26.

Automatic conversion script
Id: cif_fix_values 3008 2015-01-20 13:52:24Z robertas 
;
_cod_original_cell_volume 2537.5(9)
_cod_database_code 7219439
_shelx_space_group_comment
;
The symmetry employed for this shelxl refinement is uniquely defined
by the following loop, which should always be used as a source of
symmetry information in preference to the above space-group names.
They are only intended as comments.
;
_shelxl_version_number 2014-3

loop_
_space_group_symop_operation_xyz
'x, y, z'
'-x+1/2, y+1/2, -z+1/2'
'-x, -y, -z'
'x-1/2, -y-1/2, z-1/2'

loop_
_atom_site_label
_atom_site_type_symbol
_atom_site_fract_x
_atom_site_fract_y
_atom_site_fract_z
_atom_site_U_iso_or_equiv
_atom_site_adp_type
_atom_site_occupancy
_atom_site_site_symmetry_order
_atom_site_calc_flag
_atom_site_refinement_flags_posn
_atom_site_refinement_flags_adp
Ni1 Ni 0.74619(4) 0.72176(3) 0.10251(2) 0.02188(12) Uani 1 1 d . .
Ni2 Ni 0.49857(4) 0.73355(3) -0.14898(2) 0.02552(12) Uani 1 1 d . .
C4 C 0.5902(3) 0.7198(3) -0.05790(16) 0.0288(6) Uani 1 1 d . .
C2 C 0.4031(3) 0.7515(3) -0.23878(16) 0.0276(6) Uani 1 1 d . .
C3 C 0.3332(4) 0.7649(3) -0.12193(17) 0.0323(7) Uani 1 1 d . .
C1 C 0.6605(4) 0.6977(3) -0.17900(17) 0.0380(8) Uani 1 1 d . .
N2 N 0.6450(3) 0.7145(2) -0.00116(14) 0.0309(6) Uani 1 1 d . .
N3 N 0.7581(4) 0.6778(4) -0.19915(19) 0.0575(11) Uani 1 1 d . .
N1 N 0.2267(4) 0.7800(3) -0.10872(19) 0.0480(9) Uani 1 1 d . .
N7 N 0.6697(4) 0.5747(3) 0.12033(15) 0.0407(7) Uani 1 1 d . .
N4 N 0.5724(3) 0.7955(3) 0.12281(15) 0.0339(6) Uani 1 1 d D .
N5 N 0.8178(3) 0.8647(3) 0.08563(15) 0.0383(7) Uani 1 1 d D .
N9 N 1.0609(3) 0.8077(4) 0.09333(17) 0.0512(10) Uani 1 1 d . .
N6 N 0.9252(4) 0.6501(3) 0.08115(15) 0.0443(9) Uani 1 1 d . .
N8 N 0.4308(4) 0.6377(3) 0.11093(17) 0.0479(9) Uani 1 1 d . .
C10 C 0.5809(5) 0.8995(3) 0.0967(2) 0.0472(10) Uani 1 1 d . .
H10A H 0.5231 0.9447 0.1168 0.057 Uiso 1 1 calc R U
H10B H 0.5465 0.9003 0.0477 0.057 Uiso 1 1 calc R U
C7 C 1.0542(4) 0.7050(5) 0.1171(2) 0.0572(14) Uani 1 1 d . .
H7A H 1.0570 0.7062 0.1656 0.069 Uiso 1 1 calc R U
H7B H 1.1357 0.6681 0.1105 0.069 Uiso 1 1 calc R U
C8 C 0.9713(4) 0.8827(4) 0.1119(2) 0.0523(12) Uani 1 1 d . .
H8A H 0.9949 0.9480 0.0952 0.063 Uiso 1 1 calc R U
H8B H 0.9900 0.8867 0.1612 0.063 Uiso 1 1 calc R U
C5 C 0.9551(4) 0.7428(4) -0.0247(2) 0.0504(11) Uani 1 1 d . .
H5A H 0.9776 0.7321 -0.0688 0.060 Uiso 1 1 calc R U
H5B H 0.8671 0.7792 -0.0320 0.060 Uiso 1 1 calc R U
C6 C 0.9385(5) 0.6391(4) 0.0082(2) 0.0518(12) Uani 1 1 d . .
H6A H 0.8561 0.6053 -0.0179 0.062 Uiso 1 1 calc R U
H6B H 1.0190 0.5971 0.0067 0.062 Uiso 1 1 calc R U
C12 C 0.5190(5) 0.5687(4) 0.08395(19) 0.0519(12) Uani 1 1 d . .
H12A H 0.5113 0.5837 0.0361 0.062 Uiso 1 1 calc R U
H12B H 0.4858 0.5000 0.0873 0.062 Uiso 1 1 calc R U
C9 C 0.7308(5) 0.9355(3) 0.1144(2) 0.0496(10) Uani 1 1 d . .
H9A H 0.7371 1.0029 0.0959 0.060 Uiso 1 1 calc R U
H9B H 0.7635 0.9389 0.1635 0.060 Uiso 1 1 calc R U
C13 C 0.6735(5) 0.5390(3) 0.1915(2) 0.0472(10) Uani 1 1 d . .
H13A H 0.7688 0.5424 0.2180 0.057 Uiso 1 1 calc R U
H13B H 0.6437 0.4687 0.1901 0.057 Uiso 1 1 calc R U
C11 C 0.4368(4) 0.7447(4) 0.0955(2) 0.0430(9) Uani 1 1 d . .
H11A H 0.3651 0.7795 0.1131 0.052 Uiso 1 1 calc R U
H11B H 0.4140 0.7527 0.0463 0.052 Uiso 1 1 calc R U
C14 C 0.5805(4) 0.6020(3) 0.22589(18) 0.0405(8) Uani 1 1 d . .
H14A H 0.6209 0.6691 0.2352 0.049 Uiso 1 1 calc R U
H14B H 0.5766 0.5709 0.2691 0.049 Uiso 1 1 calc R U
C15 C 0.4328(5) 0.6121(4) 0.1826(2) 0.0537(12) Uani 1 1 d . .
H15A H 0.3834 0.5487 0.1841 0.064 Uiso 1 1 calc R U
H15B H 0.3838 0.6645 0.2019 0.064 Uiso 1 1 calc R U
C16 C 1.0696(5) 0.8068(6) 0.0198(2) 0.0655(17) Uani 1 1 d . .
H16A H 1.1601 0.7804 0.0164 0.079 Uiso 1 1 calc R U
H16B H 1.0627 0.8759 0.0028 0.079 Uiso 1 1 calc R U
C17 C 0.9124(5) 0.5485(4) 0.1091(2) 0.0566(13) Uani 1 1 d . .
H17A H 0.9422 0.5507 0.1583 0.068 Uiso 1 1 calc R U
H17B H 0.9734 0.5019 0.0921 0.068 Uiso 1 1 calc R U
C18 C 0.7619(6) 0.5097(4) 0.0892(2) 0.0576(13) Uani 1 1 d . .
H18A H 0.7301 0.5104 0.0400 0.069 Uiso 1 1 calc R U
H18B H 0.7579 0.4403 0.1048 0.069 Uiso 1 1 calc R U
N10 N 0.3447(3) 0.7634(2) -0.29446(14) 0.0283(6) Uani 1 1 d . .
O1W O 0.0349(3) 0.6501(3) 0.77325(17) 0.0550(8) Uani 1 1 d . .
N1W N 0.7442(5) 0.9603(4) 0.9388(2) 0.0657(12) Uani 1 1 d . .
C1W C 0.7303(5) 0.9645(4) 0.8808(2) 0.0505(10) Uani 1 1 d . .
C2W C 0.7138(7) 0.9732(5) 0.8077(3) 0.0744(17) Uani 1 1 d . .
H2W1 H 0.7469 1.0384 0.7969 0.112 Uiso 1 1 calc R U
H2W2 H 0.6168 0.9662 0.7859 0.112 Uiso 1 1 calc R U
H2W3 H 0.7667 0.9208 0.7919 0.112 Uiso 1 1 calc R U
H2N H 0.791(5) 0.876(4) 0.0401(7) 0.057(15) Uiso 1 1 d D .
H1N H 0.580(4) 0.805(3) 0.1679(7) 0.040(12) Uiso 1 1 d D .

loop_
_atom_site_aniso_label
_atom_site_aniso_U_11
_atom_site_aniso_U_22
_atom_site_aniso_U_33
_atom_site_aniso_U_23
_atom_site_aniso_U_13
_atom_site_aniso_U_12
Ni1 0.0212(2) 0.0308(2) 0.01154(18) -0.00163(13) -0.00092(14) 0.00044(13)
Ni2 0.0253(2) 0.0379(2) 0.01087(19) 0.00067(14) -0.00137(15) -0.00179(16)
C4 0.0270(15) 0.0414(17) 0.0158(13) 0.0016(11) -0.0005(11) -0.0056(12)
C2 0.0241(14) 0.0418(17) 0.0156(13) 0.0016(11) 0.0014(11) 0.0002(12)
C3 0.0349(17) 0.0441(19) 0.0161(14) 0.0005(12) 0.0016(12) -0.0012(14)
C1 0.0326(17) 0.058(2) 0.0209(15) -0.0059(15) -0.0007(13) 0.0024(16)
N2 0.0310(14) 0.0434(16) 0.0154(12) 0.0010(10) -0.0011(10) -0.0061(11)
N3 0.0397(19) 0.091(3) 0.042(2) -0.012(2) 0.0083(16) 0.007(2)
N1 0.0422(19) 0.067(3) 0.0384(19) 0.0038(16) 0.0175(15) 0.0009(16)
N7 0.061(2) 0.0345(16) 0.0258(14) 0.0008(12) 0.0070(14) -0.0030(14)
N4 0.0289(14) 0.0474(17) 0.0252(14) 0.0033(12) 0.0058(11) 0.0033(12)
N5 0.0434(17) 0.0467(18) 0.0248(14) -0.0017(13) 0.0078(13) -0.0111(14)
N9 0.0289(16) 0.095(3) 0.0281(16) -0.0002(18) 0.0023(13) -0.0112(18)
N6 0.0398(17) 0.073(3) 0.0199(13) -0.0017(14) 0.0065(12) 0.0172(16)
N8 0.0382(17) 0.068(2) 0.0345(17) 0.0034(16) 0.0015(14) -0.0183(17)
C10 0.051(2) 0.043(2) 0.051(2) 0.0079(18) 0.019(2) 0.0153(18)
C7 0.0261(18) 0.119(5) 0.0251(18) -0.001(2) 0.0018(14) 0.017(2)
C8 0.046(2) 0.082(3) 0.0288(18) -0.010(2) 0.0085(17) -0.030(2)
C5 0.0319(19) 0.093(4) 0.0262(18) -0.003(2) 0.0072(15) 0.000(2)
C6 0.048(2) 0.081(3) 0.0271(18) -0.0049(19) 0.0112(17) 0.022(2)
C12 0.063(3) 0.065(3) 0.0260(17) -0.0112(18) 0.0064(18) -0.036(2)
C9 0.072(3) 0.036(2) 0.044(2) 0.0006(17) 0.020(2) -0.0005(19)
C13 0.067(3) 0.041(2) 0.0311(18) 0.0074(16) 0.0068(18) -0.0040(19)
C11 0.0241(16) 0.073(3) 0.0296(19) 0.0058(18) 0.0011(14) 0.0019(17)
C14 0.044(2) 0.050(2) 0.0260(16) 0.0087(15) 0.0054(15) -0.0076(17)
C15 0.046(2) 0.080(3) 0.035(2) 0.006(2) 0.0087(18) -0.024(2)
C16 0.033(2) 0.134(5) 0.029(2) -0.005(3) 0.0070(16) -0.016(3)
C17 0.067(3) 0.060(3) 0.044(2) 0.000(2) 0.015(2) 0.033(2)
C18 0.103(4) 0.039(2) 0.033(2) -0.0016(17) 0.020(2) 0.014(2)
N10 0.0245(13) 0.0439(16) 0.0148(12) 0.0024(10) 0.0005(10) 0.0009(11)
O1W 0.0497(18) 0.059(2) 0.059(2) -0.0032(16) 0.0179(15) -0.0043(15)
N1W 0.071(3) 0.072(3) 0.055(2) 0.017(2) 0.015(2) -0.002(2)
C1W 0.045(2) 0.054(3) 0.052(3) 0.011(2) 0.0107(19) -0.0033(19)
C2W 0.097(4) 0.082(4) 0.049(3) 0.004(3) 0.026(3) -0.010(3)

loop_
_atom_type_symbol
_atom_type_description
_atom_type_scat_dispersion_real
_atom_type_scat_dispersion_imag
_atom_type_scat_source
C C 0.0033 0.0016 'International Tables Vol C Tables 4.2.6.8 and 6.1.1.4'
H H 0.0000 0.0000 'International Tables Vol C Tables 4.2.6.8 and 6.1.1.4'
N N 0.0061 0.0033 'International Tables Vol C Tables 4.2.6.8 and 6.1.1.4'
O O 0.0106 0.0060 'International Tables Vol C Tables 4.2.6.8 and 6.1.1.4'
Ni Ni 0.3393 1.1124 'International Tables Vol C Tables 4.2.6.8 and 6.1.1.4'

loop_
_geom_angle_atom_site_label_1
_geom_angle_atom_site_label_2
_geom_angle_atom_site_label_3
_geom_angle
_geom_angle_site_symmetry_1
_geom_angle_site_symmetry_3
N5 Ni1 N4 85.95(14) . .
N5 Ni1 N10 88.74(12) . 4_676
N4 Ni1 N10 88.90(12) . 4_676
N5 Ni1 N2 88.92(12) . .
N4 Ni1 N2 89.33(12) . .
N10 Ni1 N2 177.16(12) 4_676 .
N5 Ni1 N6 92.64(15) . .
N4 Ni1 N6 178.58(15) . .
N10 Ni1 N6 91.19(12) 4_676 .
N2 Ni1 N6 90.52(12) . .
N5 Ni1 N7 179.23(14) . .
N4 Ni1 N7 93.29(14) . .
N10 Ni1 N7 91.21(12) 4_676 .
N2 Ni1 N7 91.10(12) . .
N6 Ni1 N7 88.13(15) . .
C2 Ni2 C4 177.70(16) . .
C2 Ni2 C3 88.37(15) . .
C4 Ni2 C3 89.78(15) . .
C2 Ni2 C1 89.98(15) . .
C4 Ni2 C1 91.92(15) . .
C3 Ni2 C1 177.43(16) . .
N2 C4 Ni2 177.7(3) . .
N10 C2 Ni2 179.4(4) . .
N1 C3 Ni2 175.4(4) . .
N3 C1 Ni2 177.8(4) . .
C4 N2 Ni1 173.9(3) . .
C18 N7 C13 109.4(3) . .
C18 N7 C12 113.1(3) . .
C13 N7 C12 105.2(3) . .
C18 N7 Ni1 100.6(3) . .
C13 N7 Ni1 120.6(3) . .
C12 N7 Ni1 108.1(3) . .
C10 N4 C11 113.8(3) . .
C10 N4 Ni1 104.5(2) . .
C11 N4 Ni1 115.0(3) . .
C9 N5 C8 112.8(3) . .
C9 N5 Ni1 105.5(2) . .
C8 N5 Ni1 116.0(3) . .
C8 N9 C7 119.2(4) . .
C8 N9 C16 115.8(4) . .
C7 N9 C16 109.7(4) . .
C17 N6 C7 113.0(4) . .
C17 N6 C6 108.6(4) . .
C7 N6 C6 105.7(3) . .
C17 N6 Ni1 100.6(3) . .
C7 N6 Ni1 109.6(3) . .
C6 N6 Ni1 119.6(2) . .
C12 N8 C11 118.5(3) . .
C12 N8 C15 110.2(4) . .
C11 N8 C15 116.1(4) . .
N4 C10 C9 109.7(3) . .
N9 C7 N6 112.9(3) . .
N9 C8 N5 115.3(4) . .
C16 C5 C6 111.8(4) . .
N6 C6 C5 111.9(4) . .
N8 C12 N7 113.1(3) . .
N5 C9 C10 109.2(4) . .
N7 C13 C14 112.0(3) . .
N8 C11 N4 115.9(3) . .
C13 C14 C15 112.4(4) . .
N8 C15 C14 112.6(3) . .
N9 C16 C5 112.8(4) . .
N6 C17 C18 111.4(4) . .
N7 C18 C17 109.9(4) . .
C2 N10 Ni1 176.6(3) . 4_575
N1W C1W C2W 178.2(6) . .

loop_
_geom_bond_atom_site_label_1
_geom_bond_atom_site_label_2
_geom_bond_distance
_geom_bond_site_symmetry_2
Ni1 N5 2.065(3) .
Ni1 N4 2.080(3) .
Ni1 N10 2.094(3) 4_676
Ni1 N2 2.105(3) .
Ni1 N6 2.121(3) .
Ni1 N7 2.136(3) .
Ni2 C2 1.857(3) .
Ni2 C4 1.863(3) .
Ni2 C3 1.868(4) .
Ni2 C1 1.880(4) .
C4 N2 1.152(4) .
C2 N10 1.151(4) .
C3 N1 1.151(5) .
C1 N3 1.150(5) .
N7 C18 1.482(6) .
N7 C13 1.499(5) .
N7 C12 1.500(6) .
N4 C10 1.477(5) .
N4 C11 1.483(5) .
N5 C9 1.467(6) .
N5 C8 1.501(5) .
N9 C8 1.427(7) .
N9 C7 1.441(7) .
N9 C16 1.500(5) .
N6 C17 1.468(6) .
N6 C7 1.498(6) .
N6 C6 1.510(5) .
N8 C12 1.441(6) .
N8 C11 1.448(6) .
N8 C15 1.478(5) .
C10 C9 1.510(6) .
C5 C16 1.528(6) .
C5 C6 1.542(7) .
C13 C14 1.510(6) .
C14 C15 1.522(6) .
C17 C18 1.530(7) .
N10 Ni1 2.094(3) 4_575
N1W C1W 1.144(6) .
C1W C2W 1.448(7) .
